data_4117055
loop_
_publ_author_name
'Beisong Cheng'
'Orde Q. Munro'
'Helder M. Marques'
'W. Robert Scheidt'

_publ_section_title
;
 An Analysis of Porphyrin Molecular Flexibility Use of Porphyrin Diacids
;
_journal_name_full 'Journal of the American Chemical Society'
_journal_page_first 10732
_journal_page_last 10742
_journal_paper_doi 10.1021/ja9716214
_journal_volume 119
_journal_year 1997
_chemical_formula_sum 'C144 H192 Cl8 N16 O32'
_chemical_formula_weight 2942.74
_chemical_name_common 'octaehthylporphyrin diacid, perchlorate salt'
_chemical_name_systematic
;
 ?
;
_space_group_IT_number 14
_symmetry_cell_setting monoclinic
_symmetry_space_group_name_Hall '-P 2yn'
_symmetry_space_group_name_H-M 'P 1 21/n 1'
_atom_sites_solution_hydrogens geom
_atom_sites_solution_primary direct
_atom_sites_solution_secondary difmap
_audit_creation_method SHELXL
_cell_angle_alpha 90.00
_cell_angle_beta 106.290(10)
_cell_angle_gamma 90.00
_cell_formula_units_Z 1
_cell_length_a 17.221(4)
_cell_length_b 13.1470(10)
_cell_length_c 17.332(3)
_cell_measurement_reflns_used 250
_cell_measurement_temperature 293(2)
_cell_measurement_theta_max 20.5
_cell_measurement_theta_min -20.5
_cell_volume 3766.5(11)
_computing_cell_refinement MADNES
_computing_data_collection MADNES
_computing_data_reduction 'MADNES (MESSERSCHMIDT & PFLUGRATH, 1987)'
_computing_molecular_graphics 'ORTEP-II (JOHNSON)'
_computing_publication_material SHELXL-93
_computing_structure_refinement 'SHELXL-93 (Sheldrick, 1993)'
_computing_structure_solution 'SHELXS-86 (Sheldrick, 1990)'
_diffrn_ambient_temperature 127(1)
_diffrn_measurement_device 'enraf-nonius fast area-detector'
_diffrn_measurement_method 'ellipsoid-mask fitting'
_diffrn_radiation_monochromator graphite
_diffrn_radiation_source 'rotating anode'
_diffrn_radiation_type MoK\a
_diffrn_radiation_wavelength 0.71073
_diffrn_reflns_av_R_equivalents 0.0965
_diffrn_reflns_av_sigmaI/netI 0.0952
_diffrn_reflns_limit_h_max 21
_diffrn_reflns_limit_h_min -23
_diffrn_reflns_limit_k_max 17
_diffrn_reflns_limit_k_min -9
_diffrn_reflns_limit_l_max 23
_diffrn_reflns_limit_l_min -23
_diffrn_reflns_number 17782
_diffrn_reflns_theta_max 29.62
_diffrn_reflns_theta_min 2.14
_diffrn_standards_decay_% 'no measurable decay'
_diffrn_standards_interval_count 0
_diffrn_standards_interval_time 0
_diffrn_standards_number 0
_exptl_absorpt_coefficient_mu 0.227
_exptl_absorpt_correction_T_max 1.00
_exptl_absorpt_correction_T_min 0.92
_exptl_absorpt_correction_type refdelf
_exptl_crystal_colour dark
_exptl_crystal_density_diffrn 1.297
_exptl_crystal_description plate
_exptl_crystal_F_000 1560
_exptl_crystal_size_max 0.35
_exptl_crystal_size_mid 0.25
_exptl_crystal_size_min 0.05
_refine_diff_density_max 0.649
_refine_diff_density_min -0.370
_refine_diff_density_rms 0.075
_refine_ls_extinction_method none
_refine_ls_goodness_of_fit_all 1.046
_refine_ls_goodness_of_fit_obs 1.154
_refine_ls_hydrogen_treatment 'noref except cental hydrogen atoms'
_refine_ls_matrix_type full
_refine_ls_number_parameters 475
_refine_ls_number_reflns 9448
_refine_ls_number_restraints 0
_refine_ls_restrained_S_all 1.068
_refine_ls_restrained_S_obs 1.154
_refine_ls_R_factor_all 0.1317
_refine_ls_R_factor_obs 0.0690
_refine_ls_shift/esd_max 0.002
_refine_ls_shift/esd_mean 0.000
_refine_ls_structure_factor_coef Fsqd
_refine_ls_weighting_details 'w=1/[\s^2^(Fo^2^)+(0.0782P)^2^+2.2761P] where P=(Fo^2^+2Fc^2^)/3'
_refine_ls_weighting_scheme calc
_refine_ls_wR_factor_all 0.1898
_refine_ls_wR_factor_obs 0.1540
_reflns_number_observed 5457
_reflns_number_total 9454
_reflns_observed_criterion >2sigma(I)
_cod_data_source_file ja9716214_1.cif
_cod_data_source_block sd:h4oep2+
_cod_depositor_comments
;
The following automatic conversions were performed:

'_refine_ls_weighting_scheme' value 'calc
w=1/[\s^2^(Fo^2^)+(0.0782P)^2^+2.2761P] where P=(Fo^2^+2Fc^2^)/3' was
changed to 'calc'. New tag '_refine_ls_weighting_details' was
created. The value of the new tag was set to
'w=1/[\s^2^(Fo^2^)+(0.0782P)^2^+2.2761P] where P=(Fo^2^+2Fc^2^)/3'.

Automatic conversion script
Id: cif_fix_values 3143 2015-03-26 13:38:13Z robertas 
;
_cod_database_code 4117055

loop_
_symmetry_equiv_pos_as_xyz
'x, y, z'
'x+1/2, -y+1/2, z+1/2'
'-x, -y, -z'
'-x-1/2, y-1/2, -z-1/2'

loop_
_atom_site_aniso_label
_atom_site_aniso_U_11
_atom_site_aniso_U_22
_atom_site_aniso_U_33
_atom_site_aniso_U_23
_atom_site_aniso_U_13
_atom_site_aniso_U_12
N1 0.0246(13) 0.0166(12) 0.0247(13) 0.0024(10) 0.0100(11) -0.0026(10)
N2 0.0271(13) 0.0196(12) 0.0208(12) -0.0015(10) 0.0094(11) -0.0027(10)
N3 0.0253(13) 0.0230(13) 0.0209(12) 0.0036(10) 0.0098(11) 0.0003(10)
N4 0.0211(13) 0.0206(12) 0.0250(13) 0.0003(10) 0.0086(11) 0.0005(10)
CA1 0.0245(15) 0.0172(14) 0.0251(15) 0.0022(12) 0.0052(13) 0.0015(12)
CA2 0.0232(15) 0.026(2) 0.0202(14) 0.0032(12) 0.0063(13) 0.0005(12)
CA3 0.0176(13) 0.0253(15) 0.0194(13) 0.0009(11) 0.0063(12) -0.0010(11)
CA4 0.0234(15) 0.0183(14) 0.0261(15) 0.0032(12) 0.0075(13) 0.0030(11)
CA5 0.024(2) 0.0206(14) 0.0260(15) 0.0051(12) 0.0079(13) 0.0013(12)
CA6 0.0199(14) 0.026(2) 0.0193(14) 0.0007(12) 0.0042(12) -0.0041(12)
CA7 0.0238(15) 0.030(2) 0.0192(13) -0.0008(12) 0.0080(13) -0.0012(13)
CA8 0.025(2) 0.026(2) 0.0224(14) -0.0025(12) 0.0071(13) 0.0020(12)
CB1 0.025(2) 0.0203(14) 0.0249(15) 0.0045(12) 0.0054(13) -0.0019(12)
CB2 0.0225(15) 0.0234(15) 0.0209(14) 0.0029(12) 0.0064(13) -0.0006(12)
CB3 0.0192(14) 0.028(2) 0.0213(14) 0.0021(12) 0.0048(12) 0.0016(12)
CB4 0.023(2) 0.0218(14) 0.0243(14) 0.0025(12) 0.0067(13) 0.0046(12)
CB5 0.028(2) 0.028(2) 0.0253(15) 0.0027(13) 0.0121(14) 0.0002(13)
CB6 0.026(2) 0.026(2) 0.025(2) 0.0051(12) 0.0081(14) 0.0004(12)
CB7 0.023(2) 0.027(2) 0.028(2) -0.0012(13) 0.0085(13) 0.0013(12)
CB8 0.027(2) 0.024(2) 0.028(2) -0.0003(13) 0.0107(14) 0.0017(13)
CM1 0.025(2) 0.0198(14) 0.029(2) -0.0004(12) 0.0060(14) -0.0006(12)
CM2 0.026(2) 0.0235(15) 0.0220(14) 0.0005(12) 0.0093(13) -0.0030(12)
CM3 0.031(2) 0.0200(14) 0.029(2) 0.0033(12) 0.0116(15) 0.0011(12)
CM4 0.026(2) 0.030(2) 0.0235(15) -0.0009(12) 0.0101(14) -0.0023(13)
C11 0.036(2) 0.0195(15) 0.036(2) 0.0035(13) 0.011(2) -0.0035(13)
C21 0.032(2) 0.027(2) 0.031(2) 0.0000(13) 0.014(2) -0.0027(13)
C31 0.027(2) 0.0243(15) 0.028(2) 0.0019(12) 0.0120(14) 0.0051(12)
C41 0.029(2) 0.027(2) 0.031(2) 0.0008(13) 0.0148(15) 0.0023(13)
C51 0.051(2) 0.031(2) 0.042(2) 0.012(2) 0.030(2) 0.009(2)
C61 0.033(2) 0.032(2) 0.030(2) 0.0069(14) 0.015(2) 0.0032(14)
C71 0.035(2) 0.034(2) 0.041(2) 0.007(2) 0.022(2) 0.0055(15)
C81 0.040(2) 0.030(2) 0.039(2) 0.0044(15) 0.018(2) 0.0082(15)
C12 0.053(2) 0.030(2) 0.041(2) -0.006(2) 0.015(2) -0.010(2)
C22 0.030(2) 0.049(2) 0.046(2) 0.005(2) 0.014(2) -0.001(2)
C32 0.042(2) 0.055(2) 0.026(2) 0.000(2) 0.010(2) -0.003(2)
C42 0.042(2) 0.039(2) 0.050(2) -0.016(2) 0.017(2) -0.006(2)
C52 0.064(3) 0.050(3) 0.056(3) 0.012(2) 0.022(2) 0.013(2)
C62 0.038(2) 0.045(2) 0.045(2) 0.004(2) 0.023(2) -0.004(2)
C72 0.032(2) 0.049(2) 0.062(3) 0.010(2) 0.022(2) 0.007(2)
C82 0.050(3) 0.058(3) 0.047(2) 0.021(2) 0.012(2) 0.026(2)
Cl1 0.0277(4) 0.0350(4) 0.0247(4) 0.0020(3) 0.0036(3) -0.0075(3)
Cl2 0.0246(4) 0.0292(4) 0.0273(4) -0.0001(3) 0.0076(3) -0.0025(3)
O1 0.0453(15) 0.0269(13) 0.0468(15) 0.0013(11) 0.0083(13) -0.0076(11)
O2 0.044(2) 0.071(2) 0.0272(12) -0.0017(13) 0.0151(12) -0.0104(14)
O3 0.0290(13) 0.056(2) 0.0431(15) 0.0118(13) -0.0057(12) -0.0050(12)
O4 0.0326(12) 0.0311(12) 0.0245(11) -0.0011(9) 0.0065(10) -0.0066(10)
O5 0.0215(11) 0.0340(12) 0.0350(13) 0.0015(10) 0.0086(10) -0.0027(9)
O6 0.051(2) 0.070(2) 0.0342(14) 0.0172(14) -0.0073(13) -0.019(2)
O7 0.057(2) 0.0268(14) 0.052(2) 0.0060(12) -0.0076(15) -0.0091(12)
O8 0.041(2) 0.071(2) 0.090(2) -0.036(2) 0.039(2) -0.0120(15)

loop_
_atom_site_label
_atom_site_type_symbol
_atom_site_fract_x
_atom_site_fract_y
_atom_site_fract_z
_atom_site_U_iso_or_equiv
_atom_site_thermal_displace_type
_atom_site_occupancy
_atom_site_calc_flag
_atom_site_refinement_flags
H1 H -0.0013(24) -0.0679(31) 0.7975(24) 0.045(11) Uiso 1 d .
H2 H -0.0797(19) 0.0675(24) 0.7459(20) 0.017(8) Uiso 1 d .
H3 H 0.0431(23) 0.0863(29) 0.7191(23) 0.037(10) Uiso 1 d .
H4 H 0.0058(23) -0.0641(28) 0.6693(22) 0.033(10) Uiso 1 d .
N1 N -0.0387(2) -0.1179(2) 0.79670(15) 0.0213(5) Uani 1 d .
N2 N -0.0714(2) 0.1033(2) 0.7911(2) 0.0220(5) Uani 1 d .
N3 N 0.0281(2) 0.1305(2) 0.6753(2) 0.0224(5) Uani 1 d .
N4 N 0.0458(2) -0.0941(2) 0.6677(2) 0.0218(5) Uani 1 d .
CA1 C -0.0267(2) -0.2185(2) 0.7794(2) 0.0226(6) Uani 1 d .
CA2 C -0.0938(2) -0.1141(2) 0.8415(2) 0.0230(6) Uani 1 d .
CA3 C -0.1067(2) 0.0747(2) 0.8503(2) 0.0205(6) Uani 1 d .
CA4 C -0.0608(2) 0.2067(2) 0.7933(2) 0.0225(6) Uani 1 d .
CA5 C 0.0034(2) 0.2288(2) 0.6823(2) 0.0234(6) Uani 1 d .
CA6 C 0.0583(2) 0.1228(2) 0.6099(2) 0.0221(6) Uani 1 d .
CA7 C 0.0926(2) -0.0631(2) 0.6199(2) 0.0240(6) Uani 1 d .
CA8 C 0.0642(2) -0.1933(2) 0.6910(2) 0.0243(6) Uani 1 d .
CB1 C -0.0776(2) -0.2806(2) 0.8131(2) 0.0238(6) Uani 1 d .
CB2 C -0.1174(2) -0.2171(2) 0.8522(2) 0.0222(6) Uani 1 d .
CB3 C -0.1213(2) 0.1657(2) 0.8898(2) 0.0230(6) Uani 1 d .
CB4 C -0.0907(2) 0.2467(2) 0.8575(2) 0.0231(6) Uani 1 d .
CB5 C 0.0179(2) 0.2873(2) 0.6174(2) 0.0262(7) Uani 1 d .
CB6 C 0.0505(2) 0.2219(2) 0.5727(2) 0.0253(6) Uani 1 d .
CB7 C 0.1442(2) -0.1471(2) 0.6123(2) 0.0258(6) Uani 1 d .
CB8 C 0.1278(2) -0.2267(2) 0.6575(2) 0.0258(7) Uani 1 d .
CM1 C 0.0262(2) -0.2514(2) 0.7372(2) 0.0250(6) Uani 1 d .
HM1 H 0.0377(2) -0.3207(2) 0.7401(2) 0.030 Uiso 1 calc R
CM2 C -0.1210(2) -0.0257(2) 0.8691(2) 0.0231(6) Uani 1 d .
HM2 H -0.1526(2) -0.0342(2) 0.9043(2) 0.028 Uiso 1 calc R
CM3 C -0.0306(2) 0.2642(2) 0.7405(2) 0.0263(7) Uani 1 d .
HM3 H -0.0337(2) 0.3345(2) 0.7450(2) 0.032 Uiso 1 calc R
CM4 C 0.0916(2) 0.0345(2) 0.5875(2) 0.0257(7) Uani 1 d .
HM4 H 0.1159(2) 0.0414(2) 0.5462(2) 0.031 Uiso 1 calc R
C11 C -0.0891(2) -0.3933(2) 0.7999(2) 0.0301(7) Uani 1 d .
H11A H -0.1130(2) -0.4211(2) 0.8398(2) 0.036 Uiso 1 calc R
H11B H -0.0367(2) -0.4251(2) 0.8073(2) 0.036 Uiso 1 calc R
C21 C -0.1781(2) -0.2469(3) 0.8964(2) 0.0289(7) Uani 1 d .
H21A H -0.1726(2) -0.2017(3) 0.9419(2) 0.035 Uiso 1 calc R
H21B H -0.1666(2) -0.3156(3) 0.9170(2) 0.035 Uiso 1 calc R
C31 C -0.1619(2) 0.1702(2) 0.9554(2) 0.0258(6) Uani 1 d .
H31A H -0.1883(2) 0.1056(2) 0.9578(2) 0.031 Uiso 1 calc R
H31B H -0.2034(2) 0.2223(2) 0.9425(2) 0.031 Uiso 1 calc R
C41 C -0.0825(2) 0.3554(2) 0.8835(2) 0.0277(7) Uani 1 d .
H41A H -0.1181(2) 0.3686(2) 0.9170(2) 0.033 Uiso 1 calc R
H41B H -0.0992(2) 0.3989(2) 0.8365(2) 0.033 Uiso 1 calc R
C51 C -0.0035(2) 0.3981(3) 0.6013(2) 0.0381(9) Uani 1 d .
H51A H 0.0036(2) 0.4329(3) 0.6522(2) 0.046 Uiso 1 calc R
H51B H 0.0335(2) 0.4284(3) 0.5747(2) 0.046 Uiso 1 calc R
C61 C 0.0766(2) 0.2496(3) 0.5001(2) 0.0306(7) Uani 1 d .
H61A H 0.0394(2) 0.2994(3) 0.4686(2) 0.037 Uiso 1 calc R
H61B H 0.0746(2) 0.1896(3) 0.4670(2) 0.037 Uiso 1 calc R
C71 C 0.2070(2) -0.1427(3) 0.5677(2) 0.0346(8) Uani 1 d .
H71A H 0.1848(2) -0.1081(3) 0.5169(2) 0.041 Uiso 1 calc R
H71B H 0.2210(2) -0.2114(3) 0.5561(2) 0.041 Uiso 1 calc R
C81 C 0.1707(2) -0.3277(3) 0.6752(2) 0.0348(8) Uani 1 d .
H81A H 0.1953(2) -0.3434(3) 0.6326(2) 0.042 Uiso 1 calc R
H81B H 0.1314(2) -0.3804(3) 0.6754(2) 0.042 Uiso 1 calc R
C12 C -0.1431(2) -0.4189(3) 0.7161(2) 0.0409(9) Uani 1 d .
H12A H -0.1500(13) -0.4912(3) 0.7109(6) 0.061 Uiso 1 calc R
H12B H -0.1184(8) -0.3944(18) 0.6764(2) 0.061 Uiso 1 calc R
H12C H -0.1949(6) -0.3870(17) 0.7082(6) 0.061 Uiso 1 calc R
C22 C -0.2650(2) -0.2420(3) 0.8424(2) 0.0406(9) Uani 1 d .
H22A H -0.3016(2) -0.2611(20) 0.8727(5) 0.061 Uiso 1 calc R
H22B H -0.2711(5) -0.2880(15) 0.7980(9) 0.061 Uiso 1 calc R
H22C H -0.2769(6) -0.1740(5) 0.8224(13) 0.061 Uiso 1 calc R
C32 C -0.1039(2) 0.1929(3) 1.0375(2) 0.0409(9) Uani 1 d .
H32A H -0.1319(5) 0.1860(20) 1.0780(3) 0.061 Uiso 1 calc R
H32B H -0.0838(13) 0.2611(7) 1.0381(6) 0.061 Uiso 1 calc R
H32C H -0.0595(9) 0.1459(13) 1.0482(7) 0.061 Uiso 1 calc R
C42 C 0.0046(2) 0.3811(3) 0.9305(3) 0.0424(9) Uani 1 d .
H42A H 0.0086(4) 0.4524(5) 0.9430(14) 0.064 Uiso 1 calc R
H42B H 0.0403(3) 0.3646(19) 0.8986(7) 0.064 Uiso 1 calc R
H42C H 0.0196(6) 0.3425(15) 0.9795(8) 0.064 Uiso 1 calc R
C52 C -0.0886(3) 0.4136(3) 0.5501(3) 0.0557(11) Uani 1 d .
H52A H -0.0986(7) 0.4849(4) 0.5403(16) 0.084 Uiso 1 calc R
H52B H -0.1256(3) 0.3870(22) 0.5774(9) 0.084 Uiso 1 calc R
H52C H -0.0962(6) 0.3788(20) 0.4999(8) 0.084 Uiso 1 calc R
C62 C 0.1626(2) 0.2934(3) 0.5230(2) 0.0405(9) Uani 1 d .
H62A H 0.1756(6) 0.3158(19) 0.4755(3) 0.061 Uiso 1 calc R
H62B H 0.2003(3) 0.2418(7) 0.5492(14) 0.061 Uiso 1 calc R
H62C H 0.1658(5) 0.3499(13) 0.5589(13) 0.061 Uiso 1 calc R
C72 C 0.2843(2) -0.0869(3) 0.6159(3) 0.0460(10) Uani 1 d .
H72A H 0.3218(7) -0.0828(19) 0.5841(7) 0.069 Uiso 1 calc R
H72B H 0.3087(10) -0.1237(12) 0.6645(9) 0.069 Uiso 1 calc R
H72C H 0.2706(3) -0.0196(8) 0.6290(15) 0.069 Uiso 1 calc R
C82 C 0.2359(3) -0.3286(3) 0.7555(3) 0.0521(11) Uani 1 d .
H82A H 0.2621(13) -0.3937(8) 0.7634(9) 0.078 Uiso 1 calc R
H82B H 0.2115(4) -0.3161(24) 0.7981(3) 0.078 Uiso 1 calc R
H82C H 0.2750(10) -0.2765(16) 0.7557(7) 0.078 Uiso 1 calc R
Cl1 Cl 0.13470(5) 0.07614(6) 0.89241(5) 0.0299(2) Uani 1 d .
Cl2 Cl -0.19432(5) -0.05982(6) 0.62236(5) 0.0270(2) Uani 1 d .
O1 O 0.1385(2) 0.1797(2) 0.8675(2) 0.0406(6) Uani 1 d .
O2 O 0.0796(2) 0.0670(2) 0.94073(15) 0.0461(7) Uani 1 d .
O3 O 0.21379(15) 0.0409(2) 0.9364(2) 0.0459(7) Uani 1 d .
O4 O 0.10449(14) 0.0124(2) 0.82033(13) 0.0297(5) Uani 1 d .
O5 O -0.11683(13) -0.0058(2) 0.63357(14) 0.0300(5) Uani 1 d .
O6 O -0.2395(2) -0.0558(2) 0.5400(2) 0.0556(8) Uani 1 d .
O7 O -0.1780(2) -0.1627(2) 0.6462(2) 0.0501(7) Uani 1 d .
O8 O -0.2366(2) -0.0111(3) 0.6718(2) 0.0632(9) Uani 1 d .

loop_
_atom_type_symbol
_atom_type_description
_atom_type_scat_dispersion_real
_atom_type_scat_dispersion_imag
_atom_type_scat_source
Cl Cl 0.1484 0.1585 'International Tables Vol C Tables 4.2.6.8 and 6.1.1.4'
O O 0.0106 0.0060 'International Tables Vol C Tables 4.2.6.8 and 6.1.1.4'
N N 0.0061 0.0033 'International Tables Vol C Tables 4.2.6.8 and 6.1.1.4'
C C 0.0033 0.0016 'International Tables Vol C Tables 4.2.6.8 and 6.1.1.4'
H H 0.0000 0.0000 'International Tables Vol C Tables 4.2.6.8 and 6.1.1.4'

loop_
_geom_angle_atom_site_label_1
_geom_angle_atom_site_label_2
_geom_angle_atom_site_label_3
_geom_angle
CA1 N1 CA2 108.9(2)
CA4 N2 CA3 109.4(2)
CA5 N3 CA6 109.8(2)
CA7 N4 CA8 109.5(3)
N1 CA1 CM1 124.9(3)
N1 CA1 CB1 108.1(3)
CM1 CA1 CB1 127.0(3)
N1 CA2 CM2 125.1(3)
N1 CA2 CB2 107.4(3)
CM2 CA2 CB2 127.5(3)
N2 CA3 CM2 125.0(3)
N2 CA3 CB3 107.4(3)
CM2 CA3 CB3 127.6(3)
N2 CA4 CM3 126.2(3)
N2 CA4 CB4 107.9(2)
CM3 CA4 CB4 125.8(3)
N3 CA5 CM3 125.8(3)
N3 CA5 CB5 107.9(3)
CM3 CA5 CB5 126.3(3)
N3 CA6 CM4 124.6(3)
N3 CA6 CB6 106.9(3)
CM4 CA6 CB6 128.4(3)
N4 CA7 CM4 124.9(3)
N4 CA7 CB7 107.9(3)
CM4 CA7 CB7 127.1(3)
N4 CA8 CM1 125.5(3)
N4 CA8 CB8 108.0(3)
CM1 CA8 CB8 126.5(3)
CB2 CB1 CA1 107.5(3)
CB2 CB1 C11 127.7(3)
CA1 CB1 C11 124.6(3)
CB1 CB2 CA2 108.1(3)
CB1 CB2 C21 127.2(3)
CA2 CB2 C21 124.7(3)
CB4 CB3 CA3 108.3(3)
CB4 CB3 C31 126.5(3)
CA3 CB3 C31 125.3(3)
CB3 CB4 CA4 106.9(3)
CB3 CB4 C41 129.3(3)
CA4 CB4 C41 123.7(3)
CB6 CB5 CA5 107.0(3)
CB6 CB5 C51 128.0(3)
CA5 CB5 C51 124.9(3)
CB5 CB6 CA6 108.3(3)
CB5 CB6 C61 126.0(3)
CA6 CB6 C61 125.7(3)
CB8 CB7 CA7 107.4(3)
CB8 CB7 C71 127.8(3)
CA7 CB7 C71 124.7(3)
CB7 CB8 CA8 107.2(3)
CB7 CB8 C81 128.0(3)
CA8 CB8 C81 124.7(3)
CA1 CM1 CA8 127.9(3)
CA2 CM2 CA3 127.7(3)
CA5 CM3 CA4 127.5(3)
CA6 CM4 CA7 127.7(3)
CB1 C11 C12 112.4(3)
CB2 C21 C22 112.1(3)
CB3 C31 C32 113.3(3)
CB4 C41 C42 111.5(3)
C52 C51 CB5 112.8(3)
CB6 C61 C62 111.7(3)
CB7 C71 C72 112.2(3)
CB8 C81 C82 112.7(3)
O1 Cl1 O2 110.4(2)
O1 Cl1 O3 110.4(2)
O2 Cl1 O3 110.3(2)
O1 Cl1 O4 108.61(14)
O2 Cl1 O4 108.24(15)
O3 Cl1 O4 108.8(2)
O7 Cl2 O6 109.6(2)
O7 Cl2 O8 110.3(2)
O6 Cl2 O8 111.1(2)
O7 Cl2 O5 108.8(2)
O6 Cl2 O5 109.5(2)
O8 Cl2 O5 107.5(2)

loop_
_geom_bond_atom_site_label_1
_geom_bond_atom_site_label_2
_geom_bond_distance
N1 CA1 1.384(4)
N1 CA2 1.385(4)
N2 CA4 1.371(4)
N2 CA3 1.383(4)
N3 CA5 1.377(4)
N3 CA6 1.379(4)
N4 CA7 1.369(4)
N4 CA8 1.375(4)
CA1 CM1 1.388(4)
CA1 CB1 1.437(4)
CA2 CM2 1.387(4)
CA2 CB2 1.441(4)
CA3 CM2 1.397(4)
CA3 CB3 1.436(4)
CA4 CM3 1.395(4)
CA4 CB4 1.449(4)
CA5 CM3 1.381(4)
CA5 CB5 1.442(4)
CA6 CM4 1.396(4)
CA6 CB6 1.444(4)
CA7 CM4 1.398(4)
CA7 CB7 1.446(4)
CA8 CM1 1.397(4)
CA8 CB8 1.444(4)
CB1 CB2 1.373(4)
CB1 C11 1.503(4)
CB2 C21 1.511(4)
CB3 CB4 1.375(4)
CB3 C31 1.493(4)
CB4 C41 1.492(4)
CB5 CB6 1.377(4)
CB5 C51 1.509(5)
CB6 C61 1.496(4)
CB7 CB8 1.382(4)
CB7 C71 1.498(4)
CB8 C81 1.509(4)
C11 C12 1.527(5)
C21 C22 1.528(5)
C31 C32 1.521(5)
C41 C42 1.531(5)
C51 C52 1.500(6)
C61 C62 1.534(5)
C71 C72 1.544(5)
C81 C82 1.524(6)
Cl1 O1 1.436(2)
Cl1 O2 1.436(2)
Cl1 O3 1.438(3)
Cl1 O4 1.473(2)
Cl2 O7 1.419(3)
Cl2 O6 1.422(3)
Cl2 O8 1.422(3)
Cl2 O5 1.476(2)

loop_
_geom_torsion_atom_site_label_1
_geom_torsion_atom_site_label_2
_geom_torsion_atom_site_label_3
_geom_torsion_atom_site_label_4
_geom_torsion
H12A C12 C11 CB1 -178.4(17)
H12B C12 C11 CB1 61.6(17)
H12C C12 C11 CB1 -58.4(17)
H22A C22 C21 CB2 -179.7(17)
H22B C22 C21 CB2 60.3(17)
H22C C22 C21 CB2 -59.7(17)
H32A C32 C31 CB3 -172.5(17)
H32B C32 C31 CB3 67.5(17)
H32C C32 C31 CB3 -52.5(17)
H42A C42 C41 CB4 175.9(17)
H42B C42 C41 CB4 55.9(17)
H42C C42 C41 CB4 -64.1(17)
H52A C52 C51 CB5 -178.2(20)
H52B C52 C51 CB5 61.8(20)
H52C C52 C51 CB5 -58.2(20)
H62A C62 C61 CB6 -174.9(17)
H62B C62 C61 CB6 65.1(17)
H62C C62 C61 CB6 -54.9(17)
H72A C72 C71 CB7 -177.1(18)
H72B C72 C71 CB7 62.9(18)
H72C C72 C71 CB7 -57.1(18)
H82A C82 C81 CB8 -178.7(20)
H82B C82 C81 CB8 61.3(20)
H82C C82 C81 CB8 -58.7(20)
